data_2205562
loop_
_publ_author_name
'Goverdhan Mehta'
'Saikat Sen'
'Siddharth Dey'

_publ_section_title
;
 (1<i>R</i>*,2<i>S</i>*,4<i>S</i>*,5<i>S</i>*)-Cyclohexane-1,2,4,5-tetrol
;
_journal_issue 4
_journal_name_full 'Acta Crystallographica Section E'
_journal_page_first o920
_journal_page_last o922
_journal_paper_doi 10.1107/S1600536805006653
_journal_volume 61
_journal_year 2005
_chemical_formula_moiety 'C6 H12 O4'
_chemical_formula_structural 'C6 H12 O4'
_chemical_formula_sum 'C6 H12 O4'
_chemical_formula_weight 148.16
_chemical_name_systematic
;
(1R*,2S*,4S*,5S*)-Cyclohexane-1,2,4,5-tetraol
;
_space_group_IT_number 19
_symmetry_cell_setting orthorhombic
_symmetry_space_group_name_Hall 'P 2ac 2ab'
_symmetry_space_group_name_H-M 'P 21 21 21'
_atom_sites_solution_hydrogens geom
_atom_sites_solution_primary direct
_atom_sites_solution_secondary difmap
_cell_angle_alpha 90
_cell_angle_beta 90
_cell_angle_gamma 90
_cell_formula_units_Z 4
_cell_length_a 6.756(2)
_cell_length_b 8.783(3)
_cell_length_c 11.271(4)
_cell_measurement_reflns_used 700
_cell_measurement_temperature 296(2)
_cell_measurement_theta_max 27.0
_cell_measurement_theta_min 2.9
_cell_volume 668.8(4)
_computing_cell_refinement SMART
_computing_data_collection 'SMART (Bruker, 1998)'
_computing_data_reduction 'SAINT (Bruker, 1998)'
_computing_molecular_graphics 'Ortep-3 for Windows (Farrugia, 1997) and CAMERON (Watkin <i>et al.</i>, 1993)'
_computing_publication_material 'PLATON (Spek, 2003)'
_computing_structure_refinement 'SHELXL97 (Sheldrick, 1997)'
_computing_structure_solution 'SIR92 (Altomare <i>et al.</i>, 1994)'
_diffrn_ambient_temperature 296(2)
_diffrn_measured_fraction_theta_full 0.996
_diffrn_measured_fraction_theta_max 0.996
_diffrn_measurement_device_type 'Bruker SMART CCD area-detector'
_diffrn_measurement_method '\f and \w scans'
_diffrn_radiation_monochromator graphite
_diffrn_radiation_source 'fine focus sealed tube'
_diffrn_radiation_type MoK\a
_diffrn_radiation_wavelength 0.71073
_diffrn_reflns_av_R_equivalents 0.0158
_diffrn_reflns_av_sigmaI/netI 0.0105
_diffrn_reflns_limit_h_max 8
_diffrn_reflns_limit_h_min -8
_diffrn_reflns_limit_k_max 10
_diffrn_reflns_limit_k_min -10
_diffrn_reflns_limit_l_max 13
_diffrn_reflns_limit_l_min -14
_diffrn_reflns_number 5158
_diffrn_reflns_reduction_process
;
 ?
;
_diffrn_reflns_theta_full 26.35
_diffrn_reflns_theta_max 26.35
_diffrn_reflns_theta_min 2.94
_exptl_absorpt_coefficient_mu 0.123
_exptl_absorpt_correction_T_max 0.9639
_exptl_absorpt_correction_T_min 0.9223
_exptl_absorpt_correction_type multi-scan
_exptl_absorpt_process_details '(SADABS; Sheldrick, 1996)'
_exptl_crystal_colour colorless
_exptl_crystal_density_diffrn 1.471
_exptl_crystal_density_method 'Not Measured'
_exptl_crystal_description block
_exptl_crystal_F_000 320
_exptl_crystal_size_max 0.40
_exptl_crystal_size_mid 0.35
_exptl_crystal_size_min 0.30
_refine_diff_density_max 0.229
_refine_diff_density_min -0.155
_refine_ls_abs_structure_details 'see text'
_refine_ls_extinction_method none
_refine_ls_goodness_of_fit_ref 1.182
_refine_ls_hydrogen_treatment constr
_refine_ls_matrix_type full
_refine_ls_number_parameters 95
_refine_ls_number_reflns 814
_refine_ls_number_restraints 0
_refine_ls_restrained_S_all 1.182
_refine_ls_R_factor_all 0.0295
_refine_ls_R_factor_gt 0.0289
_refine_ls_shift/su_max 0.002
_refine_ls_shift/su_mean 0.000
_refine_ls_structure_factor_coef Fsqd
_refine_ls_weighting_details 'calc w=1/[\s^2^(Fo^2^)+(0.0517P)^2^+0.064P] where P=(Fo^2^+2Fc^2^)/3'
_refine_ls_weighting_scheme calc
_refine_ls_wR_factor_gt 0.0804
_refine_ls_wR_factor_ref 0.0808
_reflns_number_gt 800
_reflns_number_total 814
_reflns_threshold_expression I>2\s(I)
_cod_data_source_file ob6485.cif
_cod_data_source_block 1
_cod_depositor_comments
;
The following automatic conversions were performed:
'_symmetry_cell_setting' value 'Orthorhombic' changed to 'orthorhombic'
according to '/home/saulius/struct/CIF-dictionaries/cif_core.dic'
dictionary named 'cif_core.dic' version 2.4.1 from 2010-06-29.

Automatic conversion script
Id: cif_fix_enum 1527 2010-12-29 10:47:43Z saulius 

The following automatic conversions were performed:

'_symmetry_cell_setting' value 'Orthorhombic' changed to
'orthorhombic' according to
/home/saulius/struct/CIF-dictionaries/cif_core.dic dictionary named
'cif_core.dic' version 2.4.1 from 2010-06-29.

Automatic conversion script
Id: cif_fix_values 1715 2011-07-08 13:25:40Z adriana 
;
_cod_database_code 2205562
_cod_database_fobs_code 2205562

loop_
_symmetry_equiv_pos_as_xyz
x,y,z
1/2-x,-y,1/2+z
1/2+x,1/2-y,-z
-x,1/2+y,1/2-z

loop_
_atom_site_label
_atom_site_fract_x
_atom_site_fract_y
_atom_site_fract_z
_atom_site_U_iso_or_equiv
_atom_site_adp_type
_atom_site_calc_flag
_atom_site_refinement_flags
_atom_site_occupancy
_atom_site_type_symbol
C1 0.5986(2) 1.03548(18) 0.39802(15) 0.0264(4) Uani d . 1 C
C2 0.6345(2) 0.9495(2) 0.28261(14) 0.0267(3) Uani d . 1 C
C3 0.7890(2) 0.82414(19) 0.29957(15) 0.0277(4) Uani d . 1 C
C4 0.9837(2) 0.88982(18) 0.34483(14) 0.0243(3) Uani d . 1 C
C5 0.9491(2) 0.97142(19) 0.46199(14) 0.0252(3) Uani d . 1 C
C6 0.7938(2) 1.09584(18) 0.44614(15) 0.0280(4) Uani d . 1 C
O1 0.50885(16) 0.93627(14) 0.48315(11) 0.0323(3) Uani d . 1 O
O2 0.45593(16) 0.89111(15) 0.23335(11) 0.0350(3) Uani d . 1 O
O3 1.13323(17) 0.77544(13) 0.35428(11) 0.0297(3) Uani d . 1 O
O4 1.13133(16) 1.03623(15) 0.50163(11) 0.0333(3) Uani d . 1 O
H1 0.5096 1.1213 0.3826 0.032 Uiso calc R 1 H
H2 0.6889 1.0224 0.2255 0.032 Uiso calc R 1 H
H3A 0.7397 0.7497 0.3558 0.033 Uiso calc R 1 H
H3B 0.8115 0.7728 0.2246 0.033 Uiso calc R 1 H
H4 1.0291 0.9655 0.2871 0.029 Uiso calc R 1 H
H5 0.9022 0.8979 0.5211 0.030 Uiso calc R 1 H
H6A 0.7701 1.1446 0.5221 0.034 Uiso calc R 1 H
H6B 0.8447 1.1724 0.3922 0.034 Uiso calc R 1 H
H1O 0.3917 0.9587 0.4908 0.048 Uiso calc R 1 H
H2O 0.3897 0.8515 0.2859 0.053 Uiso calc R 1 H
H3O 1.1008 0.7129 0.4047 0.044 Uiso calc R 1 H
H4O 1.1189 1.0659 0.5702 0.050 Uiso calc R 1 H

loop_
_atom_site_aniso_label
_atom_site_aniso_U_11
_atom_site_aniso_U_22
_atom_site_aniso_U_33
_atom_site_aniso_U_12
_atom_site_aniso_U_13
_atom_site_aniso_U_23
C1 0.0196(7) 0.0287(7) 0.0308(8) 0.0041(6) 0.0001(6) 0.0068(6)
C2 0.0203(7) 0.0340(7) 0.0258(7) -0.0028(7) -0.0020(6) 0.0054(6)
C3 0.0246(8) 0.0309(8) 0.0277(8) -0.0003(7) -0.0001(7) -0.0035(7)
C4 0.0204(7) 0.0268(7) 0.0258(7) 0.0014(6) 0.0028(6) 0.0013(6)
C5 0.0176(6) 0.0315(7) 0.0265(7) -0.0022(7) 0.0009(6) -0.0009(6)
C6 0.0240(7) 0.0275(7) 0.0326(8) 0.0007(7) 0.0009(7) -0.0023(7)
O1 0.0190(5) 0.0444(7) 0.0335(6) 0.0030(5) 0.0050(5) 0.0115(5)
O2 0.0235(6) 0.0536(8) 0.0280(6) -0.0076(6) -0.0040(5) 0.0060(5)
O3 0.0225(5) 0.0305(5) 0.0360(6) 0.0056(5) 0.0063(5) 0.0026(5)
O4 0.0185(5) 0.0481(7) 0.0333(6) -0.0037(5) -0.0002(5) -0.0114(6)

loop_
_atom_type_symbol
_atom_type_description
_atom_type_scat_dispersion_real
_atom_type_scat_dispersion_imag
_atom_type_scat_source
O O 0.0106 0.0060 'International Tables Vol C Tables 4.2.6.8 and 6.1.1.4'
H H 0.0000 0.0000 'International Tables Vol C Tables 4.2.6.8 and 6.1.1.4'
C C 0.0033 0.0016 'International Tables Vol C Tables 4.2.6.8 and 6.1.1.4'

loop_
_geom_angle_atom_site_label_1
_geom_angle_atom_site_label_2
_geom_angle_atom_site_label_3
_geom_angle
_geom_angle_publ_flag
C1 C2 C3 111.04(13) yes
C1 C6 C5 112.86(13) yes
C1 C2 H2 107.3 ?
C1 C6 H6A 109.0 ?
C1 C6 H6B 109.0 ?
C1 O1 H1O 109.5 ?
C2 C1 H1 109.1 ?
C2 C3 H3A 109.4 ?
C2 C3 H3B 109.4 ?
C2 O2 H2O 109.5 ?
C3 C2 H2 107.3 ?
C3 C4 H4 107.8 ?
C4 C3 C2 111.01(13) yes
C4 C5 C6 109.96(13) yes
C4 C3 H3A 109.4 ?
C4 C3 H3B 109.4 ?
C4 C5 H5 109.2 ?
C4 O3 H3O 109.5 ?
C5 C4 C3 109.68(12) yes
C5 C4 H4 107.8 ?
C5 C6 H6A 109.0 ?
C5 C6 H6B 109.0 ?
C5 O4 H4O 109.5 ?
C6 C1 C2 109.83(12) yes
C6 C1 H1 109.1 ?
C6 C5 H5 109.2 ?
O1 C1 C2 109.75(13) ?
O1 C1 C6 109.91(13) ?
O1 C1 H1 109.1 ?
O2 C2 C1 112.11(12) ?
O2 C2 C3 111.61(14) ?
O2 C2 H2 107.3 ?
O3 C4 C3 111.66(12) ?
O3 C4 C5 112.03(12) ?
O3 C4 H4 107.8 ?
O4 C5 C4 109.11(12) ?
O4 C5 C6 110.14(13) ?
O4 C5 H5 109.2 ?
H3A C3 H3B 108.0 ?
H6A C6 H6B 107.8 ?

loop_
_geom_bond_atom_site_label_1
_geom_bond_atom_site_label_2
_geom_bond_distance
C1 H1 0.9800
C2 C1 1.524(2)
C2 H2 0.9800
C3 C2 1.529(2)
C3 C4 1.524(2)
C3 H3A 0.9700
C3 H3B 0.9700
C4 C5 1.521(2)
C4 H4 0.9800
C5 H5 0.9800
C6 C1 1.521(2)
C6 C5 1.526(2)
C6 H6A 0.9700
C6 H6B 0.9700
O1 C1 1.431(2)
O1 H1O 0.8200
O2 C2 1.4237(19)
O2 H2O 0.8200
O3 C4 1.4289(18)
O3 H3O 0.8200
O4 C5 1.4279(18)
O4 H4O 0.8200

loop_
_geom_hbond_atom_site_label_D
_geom_hbond_atom_site_label_H
_geom_hbond_atom_site_label_A
_geom_hbond_site_symmetry_A
_geom_hbond_distance_DH
_geom_hbond_distance_HA
_geom_hbond_distance_DA
_geom_hbond_angle_DHA
_geom_hbond_publ_flag
O1 H1O O4 1_455 0.82 1.89 2.705(2) 172 yes
O2 H2O O3 1_455 0.82 2.01 2.765(2) 153 yes
O3 H3O O1 3_566 0.82 1.92 2.742(2) 176 yes
O4 H4O O2 2_675 0.82 1.94 2.752(2) 169 yes

loop_
_geom_torsion_atom_site_label_1
_geom_torsion_atom_site_label_2
_geom_torsion_atom_site_label_3
_geom_torsion_atom_site_label_4
_geom_torsion
C1 C6 C5 C4 56.85(17)
C1 C6 C5 O4 177.12(12)
C2 C3 C4 C5 58.74(17)
C2 C3 C4 O3 -176.46(12)
C3 C2 C1 C6 54.71(17)
C3 C4 C5 C6 -57.40(17)
C3 C2 C1 O1 -66.22(16)
C3 C4 C5 O4 -178.30(13)
C4 C3 C2 C1 -57.77(17)
C4 C3 C2 O2 176.35(12)
C5 C6 C1 C2 -55.06(18)
C5 C6 C1 O1 65.79(16)
O2 C2 C1 C6 -179.68(13)
O2 C2 C1 O1 59.38(17)
O3 C4 C5 C6 178.01(12)
O3 C4 C5 O4 57.11(17)

loop_
_cod_related_entry_id
_cod_related_entry_database
_cod_related_entry_code
1 ChemSpider 18801102
